data_7011727
loop_
_publ_author_name
'Uehara, Kazuhiro'
'Hikichi, Shiro'
'Akita, Munetaka'

_publ_section_title
;
 Highly labile cationic tris-acetonitrile complexes, [TpRM(NCMe)3]OTf
 (M = Ni, Co; TpR: hydrotrispyrazolylborato, R = Ph, Me and iPr2):
 versatile precursors for TpR-containing nickel and cobalt complexes
;
_journal_issue 18
_journal_name_full 'Journal of the Chemical Society, Dalton Transactions'
_journal_page_first 3529
_journal_paper_doi 10.1039/b203377c
_journal_year 2002
_chemical_formula_sum 'C88 H84 B2 Cl4 Co2 F6 N18 O6 S2'
_chemical_formula_weight 1949.16
_space_group_IT_number 2
_symmetry_cell_setting triclinic
_symmetry_Int_Tables_number 2
_symmetry_space_group_name_Hall '-P 1'
_symmetry_space_group_name_H-M 'P -1'
_audit_creation_date 'Wed Jun 26 23:59:25 2002'
_audit_creation_method 'by teXsan'
_cell_angle_alpha 107.849(7)
_cell_angle_beta 91.345(4)
_cell_angle_gamma 112.990(5)
_cell_formula_units_Z 1
_cell_length_a 14.567(2)
_cell_length_b 14.869(2)
_cell_length_c 12.118(1)
_cell_measurement_reflns_used 7518
_cell_measurement_temperature 213.2
_cell_measurement_theta_max 27.5
_cell_measurement_theta_min 1.5
_cell_volume 2269.0(5)
_computing_cell_refinement PROCESS-AUTO
_computing_data_collection PROCESS-AUTO
_computing_data_reduction 'teXsan Ver. 1.11'
_computing_publication_material 'teXsan Ver. 1.11'
_computing_structure_refinement SHELXL97
_computing_structure_solution SIR92
_diffrn_detector_area_resol_mean 10.00
_diffrn_measurement_device_type 'Rigaku RAXIS-IV Imaging Plate'
_diffrn_measurement_method \w
_diffrn_radiation_type 'Mo K\a'
_diffrn_radiation_wavelength 0.7107
_diffrn_reflns_av_R_equivalents 0.000
_diffrn_reflns_limit_h_max 18
_diffrn_reflns_limit_h_min 0
_diffrn_reflns_limit_k_max 17
_diffrn_reflns_limit_k_min -19
_diffrn_reflns_limit_l_max 15
_diffrn_reflns_limit_l_min -15
_diffrn_reflns_number 16317
_diffrn_reflns_theta_max 27.49
_exptl_absorpt_coefficient_mu 0.605
_exptl_absorpt_correction_T_max 0.941
_exptl_absorpt_correction_T_min 0.754
_exptl_absorpt_correction_type multi-scan
_exptl_absorpt_process_details '(Higashi, 1995)'
_exptl_crystal_colour 'red purple'
_exptl_crystal_density_diffrn 1.426
_exptl_crystal_density_method 'not measured'
_exptl_crystal_description plate
_exptl_crystal_size_max 0.35
_exptl_crystal_size_mid 0.30
_exptl_crystal_size_min 0.10
_refine_diff_density_max 0.83
_refine_diff_density_min -0.74
_refine_ls_extinction_coef 0.0000
_refine_ls_extinction_expression Fc^*^=kFc[1+0.001xFc^2^\l^3^/sin(2\q)]^-1/4^
_refine_ls_extinction_method SHELXL
_refine_ls_goodness_of_fit_ref 1.038
_refine_ls_number_parameters 584
_refine_ls_number_reflns 6159
_refine_ls_R_factor_gt 0.0725
_refine_ls_shift/su_max -0.0010
_refine_ls_structure_factor_coef Fsqd
_refine_ls_weighting_details 'w = 1/[\s^2^(Fo^2^) + (0.1000P)^2^+0.0000P] where P=(Fo^2^+2Fc^2^)/3'
_refine_ls_weighting_scheme calc
_refine_ls_wR_factor_ref 0.1816
_reflns_number_gt 6159
_reflns_number_total 9153
_reflns_threshold_expression >2.0sigma(I)
_cod_data_source_file b203377c.txt
_cod_data_source_block compound_7
_cod_original_sg_symbol_H-M 'P -1         '
_cod_original_formula_sum 'C88 H84 B2 Cl4 Co2 F6 N18 O6 S2 '
_cod_database_code 7011727

loop_
_symmetry_equiv_pos_as_xyz
x,y,z
-x,-y,-z

loop_
_atom_site_label
_atom_site_type_symbol
_atom_site_fract_x
_atom_site_fract_y
_atom_site_fract_z
_atom_site_U_iso_or_equiv
_atom_site_adp_type
_atom_site_occupancy
_atom_site_calc_flag
_atom_site_refinement_flags
_atom_site_disorder_assembly
_atom_site_disorder_group
Co(1) Co 0.78074(4) 0.11008(4) 0.34961(4) 0.0226(1) Uani 1.00 d . . .
S(1) S 0.74050(9) 0.48245(8) 0.5160(1) 0.0387(3) Uani 1.00 d . . .
F(1) F 0.7819(4) 0.6075(3) 0.3958(4) 0.102(2) Uani 1.00 d . . .
F(2) F 0.6866(4) 0.6321(3) 0.5245(3) 0.090(1) Uani 1.00 d . . .
F(3) F 0.6276(4) 0.5009(4) 0.3619(4) 0.111(2) Uani 1.00 d . . .
O(1) O 0.7588(3) 0.4087(2) 0.4196(3) 0.0474(8) Uani 1.00 d . . .
O(2) O 0.8292(3) 0.5584(3) 0.5972(3) 0.0555(10) Uani 1.00 d . . .
O(3) O 0.6548(3) 0.4388(3) 0.5670(4) 0.069(1) Uani 1.00 d . . .
N(11) N 0.8362(3) 0.0885(2) 0.5005(3) 0.0259(7) Uani 1.00 d . . .
N(12) N 0.8387(3) -0.0077(2) 0.4758(3) 0.0275(7) Uani 1.00 d . . .
N(21) N 0.6523(2) -0.0180(2) 0.3488(3) 0.0255(7) Uani 1.00 d . . .
N(22) N 0.6689(3) -0.1031(2) 0.3501(3) 0.0277(7) Uani 1.00 d . . .
N(31) N 0.8511(2) 0.0255(2) 0.2498(3) 0.0234(7) Uani 1.00 d . . .
N(32) N 0.8262(3) -0.0707(2) 0.2567(3) 0.0250(7) Uani 1.00 d . . .
N(41) N 0.7235(3) 0.2230(2) 0.2054(3) 0.0281(7) Uani 1.00 d . . .
N(42) N 0.7125(3) 0.1283(2) 0.2101(3) 0.0264(7) Uani 1.00 d . . .
N(51) N 0.8807(3) 0.2690(2) 0.4173(3) 0.0280(7) Uani 1.00 d . . .
C(11) C 0.8834(3) 0.1443(3) 0.6112(3) 0.0252(8) Uani 1.00 d . . .
C(12) C 0.9201(3) 0.0863(3) 0.6571(4) 0.0310(9) Uani 1.00 d . . .
C(13) C 0.8892(3) -0.0097(3) 0.5696(3) 0.0274(8) Uani 1.00 d . . .
C(14) C 0.9027(3) -0.1029(3) 0.5734(4) 0.0349(9) Uani 1.00 d . . .
C(21) C 0.5519(3) -0.0472(3) 0.3427(3) 0.0255(8) Uani 1.00 d . . .
C(22) C 0.5050(3) -0.1507(3) 0.3365(4) 0.0312(9) Uani 1.00 d . . .
C(23) C 0.5806(3) -0.1831(3) 0.3419(4) 0.0300(9) Uani 1.00 d . . .
C(24) C 0.5724(4) -0.2865(3) 0.3422(5) 0.043(1) Uani 1.00 d . . .
C(31) C 0.8905(3) 0.0259(3) 0.1498(3) 0.0264(8) Uani 1.00 d . . .
C(32) C 0.8906(3) -0.0711(3) 0.0933(4) 0.0313(9) Uani 1.00 d . . .
C(33) C 0.8490(3) -0.1305(3) 0.1618(4) 0.0312(9) Uani 1.00 d . . .
C(34) C 0.8264(4) -0.2419(3) 0.1425(4) 0.039(1) Uani 1.00 d . . .
C(41) C 0.6798(3) 0.2143(3) 0.1012(4) 0.0297(9) Uani 1.00 d . . .
C(42) C 0.6389(3) 0.1094(3) 0.0345(4) 0.0313(9) Uani 1.00 d . . .
C(43) C 0.6607(3) 0.0594(3) 0.1045(3) 0.0266(8) Uani 1.00 d . . .
C(44) C 0.6346(3) -0.0547(3) 0.0687(4) 0.0350(9) Uani 1.00 d . . .
C(51) C 0.9297(3) 0.3555(3) 0.4664(3) 0.0275(8) Uani 1.00 d . . .
C(52) C 0.9903(3) 0.4641(3) 0.5373(3) 0.0292(9) Uani 1.00 d . . .
C(61) C 0.7063(5) 0.5601(5) 0.4466(5) 0.063(2) Uani 1.00 d . . .
C(101) C 0.8818(3) 0.2456(3) 0.6736(3) 0.0268(8) Uani 1.00 d . . .
C(102) C 0.9643(3) 0.3255(3) 0.7559(4) 0.0355(10) Uani 1.00 d . . .
C(103) C 0.9582(4) 0.4160(3) 0.8229(4) 0.042(1) Uani 1.00 d . . .
C(104) C 0.8700(4) 0.4284(3) 0.8088(4) 0.043(1) Uani 1.00 d . . .
C(105) C 0.7890(4) 0.3515(4) 0.7252(4) 0.043(1) Uani 1.00 d . . .
C(106) C 0.7950(3) 0.2603(3) 0.6592(4) 0.0340(9) Uani 1.00 d . . .
C(201) C 0.5028(3) 0.0221(3) 0.3395(3) 0.0283(8) Uani 1.00 d . . .
C(202) C 0.4000(3) -0.0211(3) 0.2970(4) 0.0364(10) Uani 1.00 d . . .
C(203) C 0.3503(4) 0.0411(4) 0.2946(5) 0.045(1) Uani 1.00 d . . .
C(204) C 0.4033(4) 0.1481(4) 0.3341(5) 0.051(1) Uani 1.00 d . . .
C(205) C 0.5053(4) 0.1926(3) 0.3779(4) 0.043(1) Uani 1.00 d . . .
C(206) C 0.5540(3) 0.1300(3) 0.3814(4) 0.0358(10) Uani 1.00 d . . .
C(301) C 0.9209(3) 0.1168(3) 0.1131(3) 0.0274(8) Uani 1.00 d . . .
C(302) C 0.8784(3) 0.1083(3) 0.0034(3) 0.0325(9) Uani 1.00 d . . .
C(303) C 0.9029(4) 0.1955(4) -0.0286(4) 0.038(1) Uani 1.00 d . . .
C(304) C 0.9701(4) 0.2916(3) 0.0459(4) 0.045(1) Uani 1.00 d . . .
C(305) C 1.0155(4) 0.3020(3) 0.1549(4) 0.045(1) Uani 1.00 d . . .
C(306) C 0.9908(3) 0.2152(3) 0.1879(4) 0.0340(9) Uani 1.00 d . . .
C(401) C 0.6846(3) 0.3044(3) 0.0714(4) 0.0307(9) Uani 1.00 d . . .
C(402) C 0.6231(4) 0.2887(3) -0.0288(4) 0.040(1) Uani 1.00 d . . .
C(403) C 0.6274(4) 0.3721(4) -0.0592(4) 0.046(1) Uani 1.00 d . . .
C(404) C 0.6919(4) 0.4719(3) 0.0084(5) 0.047(1) Uani 1.00 d . . .
C(405) C 0.7546(4) 0.4879(3) 0.1061(5) 0.054(1) Uani 1.00 d . . .
C(406) C 0.7505(4) 0.4039(3) 0.1374(4) 0.048(1) Uani 1.00 d . . .
B(1) B 0.7775(4) -0.0964(3) 0.3608(4) 0.0272(9) Uani 1.00 d . . .
H(0) H 0.749(3) 0.278(3) 0.273(4) 0.0346(2) Uiso 1.00 calc . . .
H(1) H 0.9586 0.1087 0.7334 0.0361 Uiso 1.00 calc . . .
H(2) H 0.9331 -0.1266 0.5077 0.0349 Uiso 1.00 calc . . .
H(3) H 0.8381 -0.1571 0.5698 0.0349 Uiso 1.00 calc . . .
H(4) H 0.9456 -0.0852 0.6452 0.0349 Uiso 1.00 calc . . .
H(5) H 1.0260 0.3183 0.7650 0.0433 Uiso 1.00 calc . . .
H(6) H 1.0149 0.4704 0.8801 0.0504 Uiso 1.00 calc . . .
H(7) H 0.8655 0.4899 0.8581 0.0508 Uiso 1.00 calc . . .
H(8) H 0.7291 0.3623 0.7120 0.0515 Uiso 1.00 calc . . .
H(9) H 0.7372 0.2055 0.6033 0.0405 Uiso 1.00 calc . . .
H(10) H 0.4335 -0.1910 0.3290 0.0377 Uiso 1.00 calc . . .
H(11) H 0.5044 -0.3278 0.3488 0.0428 Uiso 1.00 calc . . .
H(12) H 0.6181 -0.2766 0.4076 0.0428 Uiso 1.00 calc . . .
H(13) H 0.5892 -0.3216 0.2703 0.0428 Uiso 1.00 calc . . .
H(14) H 0.3631 -0.0963 0.2690 0.0454 Uiso 1.00 calc . . .
H(15) H 0.2777 0.0099 0.2664 0.0541 Uiso 1.00 calc . . .
H(16) H 0.3700 0.1922 0.3306 0.0605 Uiso 1.00 calc . . .
H(17) H 0.5419 0.2675 0.4056 0.0525 Uiso 1.00 calc . . .
H(18) H 0.6249 0.1610 0.4143 0.0423 Uiso 1.00 calc . . .
H(19) H 0.9146 -0.0911 0.0208 0.0377 Uiso 1.00 calc . . .
H(20) H 0.7549 -0.2832 0.1197 0.0390 Uiso 1.00 calc . . .
H(21) H 0.8492 -0.2479 0.2138 0.0390 Uiso 1.00 calc . . .
H(22) H 0.8608 -0.2661 0.0814 0.0390 Uiso 1.00 calc . . .
H(23) H 0.8324 0.0414 -0.0497 0.0389 Uiso 1.00 calc . . .
H(24) H 0.8729 0.1884 -0.1037 0.0452 Uiso 1.00 calc . . .
H(25) H 0.9856 0.3516 0.0228 0.0528 Uiso 1.00 calc . . .
H(26) H 1.0627 0.3690 0.2065 0.0534 Uiso 1.00 calc . . .
H(27) H 1.0220 0.2216 0.2627 0.0400 Uiso 1.00 calc . . .
H(28) H 0.6027 0.0781 -0.0442 0.0387 Uiso 1.00 calc . . .
H(29) H 0.5936 -0.0839 0.1207 0.0428 Uiso 1.00 calc . . .
H(30) H 0.5978 -0.0904 -0.0092 0.0428 Uiso 1.00 calc . . .
H(31) H 0.6944 -0.0663 0.0721 0.0428 Uiso 1.00 calc . . .
H(32) H 0.5779 0.2183 -0.0777 0.0468 Uiso 1.00 calc . . .
H(33) H 0.5840 0.3607 -0.1284 0.0537 Uiso 1.00 calc . . .
H(34) H 0.6932 0.5294 -0.0120 0.0531 Uiso 1.00 calc . . .
H(35) H 0.8016 0.5570 0.1515 0.0633 Uiso 1.00 calc . . .
H(36) H 0.7934 0.4165 0.2072 0.0572 Uiso 1.00 calc . . .
H(37) H 0.9553 0.4859 0.5988 0.0374 Uiso 1.00 calc . . .
H(38) H 1.0536 0.4722 0.5721 0.0374 Uiso 1.00 calc . . .
H(41) H 0.7762 -0.1611 0.3622 0.0326 Uiso 1.00 calc . . .

loop_
_atom_site_aniso_label
_atom_site_aniso_U_11
_atom_site_aniso_U_22
_atom_site_aniso_U_33
_atom_site_aniso_U_12
_atom_site_aniso_U_13
_atom_site_aniso_U_23
Co(1) 0.0254(3) 0.0200(2) 0.0236(3) 0.0083(2) 0.0017(2) 0.0106(2)
S(1) 0.0417(7) 0.0345(6) 0.0403(6) 0.0188(5) 0.0009(5) 0.0098(5)
F(1) 0.186(5) 0.071(2) 0.070(2) 0.060(3) 0.038(3) 0.043(2)
F(2) 0.157(4) 0.087(3) 0.066(2) 0.094(3) 0.011(2) 0.021(2)
F(3) 0.128(4) 0.128(4) 0.085(3) 0.086(3) -0.041(3) 0.008(3)
O(1) 0.058(2) 0.040(2) 0.043(2) 0.027(2) -0.001(2) 0.003(1)
O(2) 0.056(2) 0.057(2) 0.041(2) 0.026(2) -0.009(2) -0.001(2)
O(3) 0.063(3) 0.052(2) 0.092(3) 0.023(2) 0.031(2) 0.026(2)
N(11) 0.031(2) 0.020(1) 0.025(2) 0.009(1) -0.002(1) 0.009(1)
N(12) 0.033(2) 0.025(2) 0.028(2) 0.010(1) 0.000(1) 0.015(1)
N(21) 0.028(2) 0.024(2) 0.024(2) 0.008(1) 0.000(1) 0.012(1)
N(22) 0.032(2) 0.021(1) 0.029(2) 0.007(1) -0.001(1) 0.014(1)
N(31) 0.028(2) 0.019(1) 0.023(2) 0.010(1) 0.002(1) 0.008(1)
N(32) 0.032(2) 0.021(1) 0.022(2) 0.012(1) -0.001(1) 0.006(1)
N(41) 0.037(2) 0.022(2) 0.027(2) 0.013(1) 0.000(1) 0.010(1)
N(42) 0.031(2) 0.021(1) 0.028(2) 0.011(1) 0.001(1) 0.009(1)
N(51) 0.035(2) 0.021(2) 0.028(2) 0.007(1) 0.000(1) 0.014(1)
C(11) 0.025(2) 0.025(2) 0.025(2) 0.007(2) 0.004(2) 0.011(2)
C(12) 0.029(2) 0.036(2) 0.026(2) 0.010(2) -0.003(2) 0.012(2)
C(13) 0.025(2) 0.032(2) 0.026(2) 0.011(2) 0.004(2) 0.014(2)
C(14) 0.036(3) 0.036(2) 0.036(2) 0.014(2) 0.000(2) 0.018(2)
C(21) 0.025(2) 0.030(2) 0.020(2) 0.008(2) 0.001(1) 0.011(2)
C(22) 0.025(2) 0.032(2) 0.035(2) 0.004(2) 0.004(2) 0.019(2)
C(23) 0.031(2) 0.025(2) 0.031(2) 0.006(2) 0.004(2) 0.014(2)
C(24) 0.037(3) 0.031(2) 0.059(3) 0.007(2) 0.000(2) 0.023(2)
C(31) 0.028(2) 0.028(2) 0.027(2) 0.014(2) 0.006(2) 0.011(2)
C(32) 0.036(2) 0.032(2) 0.028(2) 0.018(2) 0.006(2) 0.008(2)
C(33) 0.030(2) 0.031(2) 0.034(2) 0.015(2) 0.004(2) 0.011(2)
C(34) 0.050(3) 0.025(2) 0.045(3) 0.021(2) 0.005(2) 0.008(2)
C(41) 0.031(2) 0.035(2) 0.027(2) 0.014(2) 0.002(2) 0.015(2)
C(42) 0.036(2) 0.031(2) 0.026(2) 0.013(2) 0.000(2) 0.011(2)
C(43) 0.023(2) 0.025(2) 0.030(2) 0.009(2) 0.005(2) 0.009(2)
C(44) 0.039(3) 0.028(2) 0.034(2) 0.012(2) -0.002(2) 0.009(2)
C(51) 0.032(2) 0.030(2) 0.028(2) 0.014(2) 0.004(2) 0.017(2)
C(52) 0.035(2) 0.024(2) 0.026(2) 0.007(2) 0.002(2) 0.012(2)
C(61) 0.083(5) 0.057(3) 0.055(3) 0.044(3) -0.008(3) 0.009(3)
C(101) 0.034(2) 0.026(2) 0.022(2) 0.011(2) 0.003(2) 0.012(2)
C(102) 0.040(3) 0.033(2) 0.031(2) 0.009(2) -0.004(2) 0.014(2)
C(103) 0.059(3) 0.027(2) 0.034(2) 0.013(2) 0.002(2) 0.009(2)
C(104) 0.064(3) 0.029(2) 0.036(2) 0.017(2) 0.016(2) 0.014(2)
C(105) 0.047(3) 0.040(2) 0.049(3) 0.021(2) 0.015(2) 0.022(2)
C(106) 0.031(2) 0.035(2) 0.035(2) 0.010(2) 0.009(2) 0.015(2)
C(201) 0.032(2) 0.033(2) 0.024(2) 0.015(2) 0.008(2) 0.014(2)
C(202) 0.032(2) 0.042(2) 0.037(2) 0.014(2) 0.005(2) 0.018(2)
C(203) 0.031(3) 0.056(3) 0.052(3) 0.021(2) 0.006(2) 0.022(2)
C(204) 0.054(3) 0.054(3) 0.063(3) 0.036(3) 0.018(3) 0.026(3)
C(205) 0.045(3) 0.032(2) 0.051(3) 0.018(2) 0.007(2) 0.013(2)
C(206) 0.030(2) 0.037(2) 0.039(2) 0.013(2) 0.006(2) 0.013(2)
C(301) 0.026(2) 0.031(2) 0.028(2) 0.010(2) 0.010(2) 0.016(2)
C(302) 0.036(3) 0.036(2) 0.022(2) 0.013(2) 0.001(2) 0.010(2)
C(303) 0.050(3) 0.045(2) 0.024(2) 0.020(2) 0.006(2) 0.019(2)
C(304) 0.068(4) 0.035(2) 0.034(2) 0.018(2) 0.010(2) 0.020(2)
C(305) 0.066(3) 0.029(2) 0.032(2) 0.009(2) 0.003(2) 0.014(2)
C(306) 0.037(3) 0.039(2) 0.023(2) 0.012(2) 0.003(2) 0.013(2)
C(401) 0.038(2) 0.032(2) 0.027(2) 0.016(2) 0.005(2) 0.014(2)
C(402) 0.046(3) 0.034(2) 0.038(2) 0.014(2) -0.002(2) 0.015(2)
C(403) 0.056(3) 0.045(3) 0.043(3) 0.022(2) -0.006(2) 0.021(2)
C(404) 0.064(4) 0.034(2) 0.050(3) 0.022(2) 0.000(2) 0.022(2)
C(405) 0.073(4) 0.030(2) 0.045(3) 0.010(2) -0.015(3) 0.013(2)
C(406) 0.063(3) 0.036(2) 0.040(3) 0.017(2) -0.015(2) 0.013(2)
B(1) 0.032(3) 0.024(2) 0.030(2) 0.014(2) 0.001(2) 0.013(2)

loop_
_atom_type_symbol
_atom_type_description
_atom_type_scat_dispersion_real
_atom_type_scat_dispersion_imag
_atom_type_scat_source
C C 0.003 0.002
;International Tables for Crystallography
(1992, Vol. C, Tables 4.2.6.8 and 6.1.1.4)
;
H H 0.000 0.000
;International Tables for Crystallography
(1992, Vol. C, Table 6.1.1.4)
;
O O 0.011 0.006
;International Tables for Crystallography
(1992, Vol. C, Tables 4.2.6.8 and 6.1.1.4)
;
N N 0.006 0.003
;International Tables for Crystallography
(1992, Vol. C, Tables 4.2.6.8 and 6.1.1.4)
;
Co Co 0.349 0.972
;International Tables for Crystallography
(1992, Vol. C, Tables 4.2.6.8 and 6.1.1.4)
;
S S 0.125 0.123
;International Tables for Crystallography
(1992, Vol. C, Tables 4.2.6.8 and 6.1.1.4)
;
F F 0.017 0.010
;International Tables for Crystallography
(1992, Vol. C, Tables 4.2.6.8 and 6.1.1.4)
;
B B 0.001 0.001
;International Tables for Crystallography
(1992, Vol. C, Tables 4.2.6.8 and 6.1.1.4)
;
Cl Cl 0.148 0.159
;International Tables for Crystallography
(1992, Vol. C, Tables 4.2.6.8 and 6.1.1.4)
;

loop_
_geom_angle_atom_site_label_1
_geom_angle_atom_site_label_2
_geom_angle_atom_site_label_3
_geom_angle
_geom_angle_site_symmetry_1
_geom_angle_site_symmetry_2
_geom_angle_site_symmetry_3
_geom_angle_publ_flag
N(11) Co(1) N(21) 82.3(1) . . . yes
N(11) Co(1) N(31) 88.6(1) . . . yes
N(11) Co(1) N(42) 173.9(1) . . . yes
N(11) Co(1) N(51) 89.6(1) . . . yes
N(21) Co(1) N(31) 95.8(1) . . . yes
N(21) Co(1) N(42) 93.2(1) . . . yes
N(21) Co(1) N(51) 152.7(1) . . . yes
N(31) Co(1) N(42) 96.1(1) . . . yes
N(31) Co(1) N(51) 110.1(1) . . . yes
N(42) Co(1) N(51) 92.6(1) . . . yes
O(1) S(1) O(2) 114.1(2) . . . yes
O(1) S(1) O(3) 115.2(2) . . . yes
O(1) S(1) C(61) 103.7(3) . . . yes
O(2) S(1) O(3) 115.4(2) . . . yes
O(2) S(1) C(61) 102.2(3) . . . yes
O(3) S(1) C(61) 103.7(3) . . . yes
Co(1) N(11) N(12) 113.3(2) . . . yes
Co(1) N(11) C(11) 139.5(3) . . . yes
N(12) N(11) C(11) 106.4(4) . . . yes
N(11) N(12) C(13) 110.0(3) . . . yes
N(11) N(12) B(1) 119.6(4) . . . yes
C(13) N(12) B(1) 129.9(4) . . . yes
Co(1) N(21) N(22) 115.1(3) . . . yes
Co(1) N(21) C(21) 138.9(3) . . . yes
N(22) N(21) C(21) 105.9(3) . . . yes
N(21) N(22) C(23) 110.1(4) . . . yes
N(21) N(22) B(1) 120.3(3) . . . yes
C(23) N(22) B(1) 129.6(4) . . . yes
Co(1) N(31) N(32) 115.6(2) . . . yes
Co(1) N(31) C(31) 133.2(3) . . . yes
N(32) N(31) C(31) 107.1(3) . . . yes
N(31) N(32) C(33) 109.7(3) . . . yes
N(31) N(32) B(1) 119.6(3) . . . yes
C(33) N(32) B(1) 130.7(4) . . . yes
N(42) N(41) C(41) 112.0(3) . . . yes
Co(1) N(42) N(41) 123.8(2) . . . yes
Co(1) N(42) C(43) 130.9(3) . . . yes
N(41) N(42) C(43) 104.9(4) . . . yes
Co(1) N(51) C(51) 171.5(3) . . . yes
N(11) C(11) C(12) 110.0(3) . . . yes
N(11) C(11) C(101) 121.4(4) . . . yes
C(12) C(11) C(101) 128.2(3) . . . yes
C(11) C(12) C(13) 105.8(4) . . . yes
N(12) C(13) C(12) 107.8(4) . . . yes
N(12) C(13) C(14) 123.6(3) . . . yes
C(12) C(13) C(14) 128.6(4) . . . yes
N(21) C(21) C(22) 109.6(4) . . . yes
N(21) C(21) C(201) 123.1(3) . . . yes
C(22) C(21) C(201) 127.3(4) . . . yes
C(21) C(22) C(23) 106.4(4) . . . yes
N(22) C(23) C(22) 107.9(4) . . . yes
N(22) C(23) C(24) 123.5(4) . . . yes
C(22) C(23) C(24) 128.6(4) . . . yes
N(31) C(31) C(32) 109.1(4) . . . yes
N(31) C(31) C(301) 121.1(4) . . . yes
C(32) C(31) C(301) 129.7(4) . . . yes
C(31) C(32) C(33) 106.2(4) . . . yes
N(32) C(33) C(32) 107.9(4) . . . yes
N(32) C(33) C(34) 122.1(4) . . . yes
C(32) C(33) C(34) 130.0(4) . . . yes
N(41) C(41) C(42) 106.1(4) . . . yes
N(41) C(41) C(401) 122.9(3) . . . yes
C(42) C(41) C(401) 130.8(4) . . . yes
C(41) C(42) C(43) 106.4(4) . . . yes
N(42) C(43) C(42) 110.6(4) . . . yes
N(42) C(43) C(44) 123.4(4) . . . yes
C(42) C(43) C(44) 126.0(3) . . . yes
N(51) C(51) C(52) 175.6(5) . . . yes
C(51) C(52) C(52) 111.6(4) . . 2_766 yes
S(1) C(61) F(1) 110.2(6) . . . yes
S(1) C(61) F(2) 111.1(5) . . . yes
S(1) C(61) F(3) 111.0(5) . . . yes
F(1) C(61) F(2) 108.3(5) . . . yes
F(1) C(61) F(3) 106.2(5) . . . yes
F(2) C(61) F(3) 109.8(7) . . . yes
C(11) C(101) C(102) 121.1(4) . . . yes
C(11) C(101) C(106) 120.3(3) . . . yes
C(102) C(101) C(106) 118.4(4) . . . yes
C(101) C(102) C(103) 120.7(5) . . . yes
C(102) C(103) C(104) 120.0(4) . . . yes
C(103) C(104) C(105) 119.9(5) . . . yes
C(104) C(105) C(106) 119.9(5) . . . yes
C(101) C(106) C(105) 121.1(3) . . . yes
C(21) C(201) C(202) 119.2(4) . . . yes
C(21) C(201) C(206) 123.0(4) . . . yes
C(202) C(201) C(206) 117.8(5) . . . yes
C(201) C(202) C(203) 121.1(4) . . . yes
C(202) C(203) C(204) 120.0(5) . . . yes
C(203) C(204) C(205) 119.8(6) . . . yes
C(204) C(205) C(206) 119.8(4) . . . yes
C(201) C(206) C(205) 121.4(4) . . . yes
C(31) C(301) C(302) 120.4(3) . . . yes
C(31) C(301) C(306) 121.1(4) . . . yes
C(302) C(301) C(306) 118.5(4) . . . yes
C(301) C(302) C(303) 120.4(3) . . . yes
C(302) C(303) C(304) 120.7(5) . . . yes
C(303) C(304) C(305) 120.1(5) . . . yes
C(304) C(305) C(306) 119.5(3) . . . yes
C(301) C(306) C(305) 120.8(4) . . . yes
C(41) C(401) C(402) 119.4(3) . . . yes
C(41) C(401) C(406) 121.8(4) . . . yes
C(402) C(401) C(406) 118.7(5) . . . yes
C(401) C(402) C(403) 120.4(4) . . . yes
C(402) C(403) C(404) 120.8(5) . . . yes
C(403) C(404) C(405) 119.2(5) . . . yes
C(404) C(405) C(406) 120.2(4) . . . yes
C(401) C(406) C(405) 120.7(5) . . . yes
N(12) B(1) N(22) 107.7(4) . . . yes
N(12) B(1) N(32) 108.9(3) . . . yes
N(22) B(1) N(32) 109.7(4) . . . yes

loop_
_geom_bond_atom_site_label_1
_geom_bond_atom_site_label_2
_geom_bond_distance
_geom_bond_site_symmetry_1
_geom_bond_site_symmetry_2
_geom_bond_publ_flag
Co(1) N(11) 2.143(4) . . yes
Co(1) N(21) 2.081(3) . . yes
Co(1) N(31) 2.056(4) . . yes
Co(1) N(42) 2.082(4) . . yes
Co(1) N(51) 2.108(3) . . yes
S(1) O(1) 1.447(4) . . yes
S(1) O(2) 1.426(3) . . yes
S(1) O(3) 1.418(5) . . yes
S(1) C(61) 1.821(8) . . yes
F(1) C(61) 1.334(8) . . yes
F(2) C(61) 1.325(8) . . yes
F(3) C(61) 1.321(7) . . yes
N(11) N(12) 1.384(5) . . yes
N(11) C(11) 1.338(4) . . yes
N(12) C(13) 1.353(6) . . yes
N(12) B(1) 1.541(4) . . yes
N(21) N(22) 1.383(6) . . yes
N(21) C(21) 1.346(5) . . yes
N(22) C(23) 1.343(5) . . yes
N(22) B(1) 1.546(7) . . yes
N(31) N(32) 1.362(5) . . yes
N(31) C(31) 1.353(5) . . yes
N(32) C(33) 1.358(5) . . yes
N(32) B(1) 1.539(6) . . yes
N(41) N(42) 1.373(5) . . yes
N(41) C(41) 1.347(6) . . yes
N(42) C(43) 1.343(4) . . yes
N(51) C(51) 1.145(4) . . yes
C(11) C(12) 1.406(7) . . yes
C(11) C(101) 1.473(6) . . yes
C(12) C(13) 1.382(5) . . yes
C(13) C(14) 1.488(7) . . yes
C(21) C(22) 1.395(6) . . yes
C(21) C(201) 1.475(7) . . yes
C(22) C(23) 1.370(7) . . yes
C(23) C(24) 1.497(7) . . yes
C(31) C(32) 1.396(6) . . yes
C(31) C(301) 1.459(7) . . yes
C(32) C(33) 1.375(7) . . yes
C(33) C(34) 1.497(6) . . yes
C(41) C(42) 1.386(5) . . yes
C(41) C(401) 1.467(7) . . yes
C(42) C(43) 1.390(7) . . yes
C(43) C(44) 1.500(6) . . yes
C(51) C(52) 1.458(4) . . yes
C(52) C(52) 1.549(9) . 2_766 yes
C(101) C(102) 1.398(5) . . yes
C(101) C(106) 1.381(7) . . yes
C(102) C(103) 1.380(7) . . yes
C(103) C(104) 1.381(9) . . yes
C(104) C(105) 1.381(6) . . yes
C(105) C(106) 1.384(7) . . yes
C(201) C(202) 1.389(6) . . yes
C(201) C(206) 1.392(6) . . yes
C(202) C(203) 1.385(9) . . yes
C(203) C(204) 1.382(7) . . yes
C(204) C(205) 1.381(7) . . yes
C(205) C(206) 1.382(9) . . yes
C(301) C(302) 1.401(6) . . yes
C(301) C(306) 1.407(4) . . yes
C(302) C(303) 1.383(7) . . yes
C(303) C(304) 1.375(5) . . yes
C(304) C(305) 1.400(8) . . yes
C(305) C(306) 1.385(7) . . yes
C(401) C(402) 1.395(7) . . yes
C(401) C(406) 1.370(5) . . yes
C(402) C(403) 1.377(8) . . yes
C(403) C(404) 1.373(6) . . yes
C(404) C(405) 1.378(8) . . yes
C(405) C(406) 1.393(8) . . yes

loop_
_geom_contact_atom_site_label_1
_geom_contact_atom_site_label_2
_geom_contact_distance
_geom_contact_site_symmetry_1
_geom_contact_site_symmetry_2
_geom_contact_publ_flag
F(1) C(405) 3.347(6) . . ?
F(1) C(406) 3.496(6) . . ?
F(2) C(24) 3.486(8) . 1_565 ?
F(3) C(406) 3.539(8) . . ?
O(1) C(51) 2.983(7) . . ?
O(1) N(41) 3.010(4) . . ?
O(1) N(51) 3.214(6) . . ?
O(1) C(52) 3.313(6) . . ?
O(1) C(52) 3.334(5) . 2_766 ?
O(1) C(406) 3.397(6) . . ?
O(2) C(52) 3.166(7) . . ?
O(2) C(52) 3.199(6) . 2_766 ?
O(2) C(305) 3.262(5) . 2_766 ?
O(2) C(51) 3.433(6) . 2_766 ?
O(2) C(306) 3.521(4) . 2_766 ?
O(3) C(205) 3.434(5) . . ?
O(3) C(105) 3.539(8) . . ?
C(22) C(206) 3.496(7) . 2_656 ?
C(105) C(403) 3.582(8) . 1_556 ?
